data_1563031
loop_
_publ_author_name
'Khal-baeva, Klara M.'
'Solodovnikov, Sergey F.'
'Khaikina, Elena G.'
'Kadyrova, Yuliya M.'
'Solodovnikova, Zoya A.'
'Basovich, Olga M.'

_publ_section_title
;
 Phase formation in the Li2MoO4--K2MoO4--In2(MoO4)3 system and crystal
 structures of new compounds K3InMo4O15 and LiK2In(MoO4)3
;
_journal_name_full 'Journal of Solid State Chemistry'
_journal_page_first 276
_journal_page_last 281
_journal_paper_doi 10.1016/j.jssc.2012.01.010
_journal_volume 187
_journal_year 2012
_chemical_formula_moiety 'In Mo3 O12, 2(K), Li'
_chemical_formula_sum 'In K2 Li Mo3 O12'
_chemical_formula_weight 679.78
_space_group_IT_number 4
_space_group_name_Hall 'P 2yb'
_space_group_name_H-M_alt 'P 1 21 1'
_symmetry_cell_setting monoclinic
_symmetry_space_group_name_Hall 'P 2yb'
_symmetry_space_group_name_H-M 'P 1 21 1'
_atom_sites_solution_hydrogens none
_atom_sites_solution_primary direct
_atom_sites_solution_secondary difmap
_cell_angle_alpha 90.00
_cell_angle_beta 107.4010(10)
_cell_angle_gamma 90.00
_cell_formula_units_Z 2
_cell_length_a 7.0087(2)
_cell_length_b 9.2269(3)
_cell_length_c 10.1289(3)
_cell_measurement_temperature 296(2)
_cell_volume 625.04(3)
_computing_cell_refinement 'SAINT (Bruker, 2004)'
_computing_data_collection 'APEX2 (Bruker, 2004)'
_computing_data_reduction 'SAINT (Bruker, 2004)'
_computing_structure_refinement 'SHELXL-97 (Sheldrick, 1997)'
_computing_structure_solution 'SHELXS-97 (Sheldrick, 1990)'
_diffrn_ambient_temperature 296(2)
_diffrn_measured_fraction_theta_full 0.995
_diffrn_measured_fraction_theta_max 0.995
_diffrn_measurement_device_type 'Bruker-Nonius X8 APEX CCD diffractometer'
_diffrn_measurement_method '\f scans, frame data integration'
_diffrn_radiation_monochromator graphite
_diffrn_radiation_source 'fine-focus sealed tube'
_diffrn_radiation_type MoK\a
_diffrn_radiation_wavelength 0.71073
_diffrn_reflns_av_R_equivalents 0.0233
_diffrn_reflns_av_sigmaI/netI 0.0481
_diffrn_reflns_limit_h_max 10
_diffrn_reflns_limit_h_min -5
_diffrn_reflns_limit_k_max 13
_diffrn_reflns_limit_k_min -13
_diffrn_reflns_limit_l_max 15
_diffrn_reflns_limit_l_min -15
_diffrn_reflns_number 6630
_diffrn_reflns_theta_full 32.60
_diffrn_reflns_theta_max 32.60
_diffrn_reflns_theta_min 2.11
_diffrn_standards_decay_% 0
_diffrn_standards_number 0
_exptl_absorpt_coefficient_mu 5.479
_exptl_absorpt_correction_T_max 0.7346
_exptl_absorpt_correction_T_min 0.6103
_exptl_absorpt_correction_type multi-scan
_exptl_absorpt_process_details 'SADABS (Bruker, 2004)'
_exptl_crystal_colour light-yellow
_exptl_crystal_density_diffrn 3.612
_exptl_crystal_density_method 'not measured'
_exptl_crystal_description fragment
_exptl_crystal_F_000 624
_exptl_crystal_size_max 0.10
_exptl_crystal_size_mid 0.07
_exptl_crystal_size_min 0.06
_refine_diff_density_max 1.789
_refine_diff_density_min -1.734
_refine_diff_density_rms 0.178
_refine_ls_abs_structure_details 'Flack H D (1983), Acta Cryst. A39, 876-881'
_refine_ls_abs_structure_Flack -0.02(3)
_refine_ls_extinction_coef 0.0042(2)
_refine_ls_extinction_expression Fc^*^=kFc[1+0.001xFc^2^\l^3^/sin(2\q)]^-1/4^
_refine_ls_extinction_method SHELXL
_refine_ls_goodness_of_fit_ref 1.033
_refine_ls_hydrogen_treatment none
_refine_ls_matrix_type full
_refine_ls_number_parameters 173
_refine_ls_number_reflns 4271
_refine_ls_number_restraints 1
_refine_ls_restrained_S_all 1.033
_refine_ls_R_factor_all 0.0306
_refine_ls_R_factor_gt 0.0280
_refine_ls_shift/su_max 0.001
_refine_ls_shift/su_mean 0.000
_refine_ls_structure_factor_coef Fsqd
_refine_ls_weighting_details 'calc w=1/[\s^2^(Fo^2^)+(0.0128P)^2^+0.1942P] where P=(Fo^2^+2Fc^2^)/3'
_refine_ls_weighting_scheme calc
_refine_ls_wR_factor_gt 0.0522
_refine_ls_wR_factor_ref 0.0532
_reflns_number_gt 4026
_reflns_number_total 4271
_reflns_threshold_expression >2sigma(I)
_cod_data_source_file JSSC-2012-187-276.CIF
_cod_data_source_block LiK2In(MoO4)3
_cod_original_sg_symbol_H-M 'P 21'
_cod_database_code 1563031

loop_
_symmetry_equiv_pos_as_xyz
'x, y, z'
'-x, y+1/2, -z'

loop_
_atom_site_label
_atom_site_type_symbol
_atom_site_fract_x
_atom_site_fract_y
_atom_site_fract_z
_atom_site_U_iso_or_equiv
_atom_site_adp_type
_atom_site_occupancy
_atom_site_symmetry_multiplicity
_atom_site_calc_flag
_atom_site_refinement_flags
_atom_site_disorder_assembly
_atom_site_disorder_group
In In 0.72164(4) 0.90414(3) 0.26193(3) 0.00910(6) Uani 1 1 d . . .
Mo1 Mo 0.80454(5) 0.32843(4) 0.81174(4) 0.01172(8) Uani 1 1 d . . .
Mo2 Mo 0.57175(5) 0.71572(5) -0.07909(4) 0.01290(8) Uani 1 1 d . . .
Mo3 Mo 0.95177(5) 0.21316(4) 0.45816(4) 0.01173(8) Uani 1 1 d . . .
K1 K 1.15969(17) -0.00207(13) 0.79700(13) 0.0244(2) Uani 1 1 d . . .
K2 K 0.4538(3) 0.4940(3) 0.42063(19) 0.0945(10) Uani 1 1 d . . .
O1 O 0.8317(6) 0.1575(5) 0.7506(4) 0.0273(9) Uani 1 1 d . . .
O2 O 0.8228(5) 0.3080(4) 0.9867(4) 0.0202(8) Uani 1 1 d . . .
O3 O 1.0091(5) 0.4354(4) 0.7943(4) 0.0162(7) Uani 1 1 d . . .
O4 O 0.5641(4) 0.3937(4) 0.7083(3) 0.0146(6) Uani 1 1 d . . .
O5 O 0.5304(6) 0.8743(4) -0.1727(4) 0.0296(10) Uani 1 1 d . . .
O6 O 0.7831(5) 0.6297(5) -0.0966(4) 0.0243(8) Uani 1 1 d . . .
O7 O 0.6223(5) 0.7496(4) 0.1006(4) 0.0186(8) Uani 1 1 d . . .
O8 O 0.3596(5) 0.5974(4) -0.1407(4) 0.0178(7) Uani 1 1 d . . .
O9 O 0.7859(5) 0.3468(4) 0.4697(4) 0.0254(9) Uani 1 1 d . . .
O10 O 1.0257(6) 0.2500(4) 0.3123(4) 0.0222(8) Uani 1 1 d . . .
O11 O 0.8313(5) 0.0395(4) 0.4432(4) 0.0177(7) Uani 1 1 d . . .
O12 O 1.1707(5) 0.2193(4) 0.6067(3) 0.0167(7) Uani 1 1 d . . .
Li Li 0.9488(13) 0.1493(10) 0.1279(10) 0.0213(19) Uani 1 1 d . . .

loop_
_atom_site_aniso_label
_atom_site_aniso_U_11
_atom_site_aniso_U_22
_atom_site_aniso_U_33
_atom_site_aniso_U_23
_atom_site_aniso_U_13
_atom_site_aniso_U_12
In 0.00749(11) 0.00991(14) 0.00946(13) -0.00026(12) 0.00189(10) -0.00004(11)
Mo1 0.00765(16) 0.01331(19) 0.01393(19) 0.00079(15) 0.00280(14) -0.00033(14)
Mo2 0.01123(15) 0.01294(18) 0.01276(18) -0.00258(17) 0.00088(13) -0.00110(15)
Mo3 0.01151(15) 0.01170(18) 0.01030(18) -0.00149(16) 0.00069(13) -0.00104(15)
K1 0.0249(5) 0.0167(6) 0.0277(6) 0.0000(5) 0.0022(5) 0.0013(4)
K2 0.0788(13) 0.179(3) 0.0355(9) 0.0410(13) 0.0320(9) 0.1031(16)
O1 0.0212(18) 0.026(2) 0.033(2) -0.0044(19) 0.0062(17) -0.0006(16)
O2 0.0203(16) 0.027(2) 0.0123(16) 0.0042(15) 0.0027(13) -0.0023(15)
O3 0.0120(14) 0.0156(18) 0.0229(19) -0.0023(14) 0.0081(13) -0.0023(12)
O4 0.0062(12) 0.0231(17) 0.0142(15) 0.0003(16) 0.0028(11) -0.0003(14)
O5 0.033(2) 0.023(2) 0.030(2) 0.0075(17) 0.0043(18) -0.0035(16)
O6 0.0145(16) 0.030(2) 0.030(2) -0.0054(18) 0.0102(15) -0.0020(16)
O7 0.0220(17) 0.0157(18) 0.0163(18) -0.0082(14) 0.0030(14) -0.0028(14)
O8 0.0125(15) 0.0180(19) 0.0218(19) -0.0070(15) 0.0033(14) -0.0039(14)
O9 0.0161(16) 0.026(2) 0.032(2) -0.0061(18) 0.0037(15) 0.0080(15)
O10 0.033(2) 0.023(2) 0.0109(17) -0.0011(14) 0.0070(15) -0.0058(15)
O11 0.0199(16) 0.0182(18) 0.0132(17) -0.0029(14) 0.0024(13) -0.0053(14)
O12 0.0163(15) 0.0155(16) 0.0141(16) 0.0002(16) -0.0019(12) 0.0001(15)
Li 0.019(4) 0.017(5) 0.024(5) 0.000(4) 0.001(4) 0.004(4)

loop_
_atom_type_symbol
_atom_type_description
_atom_type_scat_dispersion_real
_atom_type_scat_dispersion_imag
_atom_type_scat_source
Li Li -0.0003 0.0001 'International Tables Vol C Tables 4.2.6.8 and 6.1.1.4'
O O 0.0106 0.0060 'International Tables Vol C Tables 4.2.6.8 and 6.1.1.4'
K K 0.2009 0.2494 'International Tables Vol C Tables 4.2.6.8 and 6.1.1.4'
Mo Mo -1.6832 0.6857 'International Tables Vol C Tables 4.2.6.8 and 6.1.1.4'
In In -0.7276 1.3100 'International Tables Vol C Tables 4.2.6.8 and 6.1.1.4'

loop_
_geom_angle_atom_site_label_1
_geom_angle_atom_site_label_2
_geom_angle_atom_site_label_3
_geom_angle
_geom_angle_site_symmetry_1
_geom_angle_site_symmetry_3
O4 In O7 88.42(14) 2_656 .
O4 In O8 91.09(13) 2_656 2_655
O7 In O8 98.52(14) . 2_655
O4 In O3 171.39(13) 2_656 2_756
O7 In O3 89.88(14) . 2_756
O8 In O3 80.81(13) 2_655 2_756
O4 In O12 92.72(13) 2_656 2_756
O7 In O12 85.27(14) . 2_756
O8 In O12 174.70(13) 2_655 2_756
O3 In O12 95.55(13) 2_756 2_756
O4 In O11 90.95(13) 2_656 1_565
O7 In O11 173.07(14) . 1_565
O8 In O11 88.39(14) 2_655 1_565
O3 In O11 91.74(13) 2_756 1_565
O12 In O11 87.87(14) 2_756 1_565
O1 Mo1 O2 106.4(2) . .
O1 Mo1 O3 106.88(17) . .
O2 Mo1 O3 109.95(16) . .
O1 Mo1 O4 106.34(18) . .
O2 Mo1 O4 113.43(15) . .
O3 Mo1 O4 113.31(16) . .
O5 Mo2 O6 109.91(19) . .
O5 Mo2 O7 111.40(19) . .
O6 Mo2 O7 105.69(17) . .
O5 Mo2 O8 109.83(18) . .
O6 Mo2 O8 109.23(17) . .
O7 Mo2 O8 110.68(17) . .
O9 Mo3 O10 107.23(19) . .
O9 Mo3 O11 109.56(18) . .
O10 Mo3 O11 110.77(17) . .
O9 Mo3 O12 110.15(17) . .
O10 Mo3 O12 107.92(16) . .
O11 Mo3 O12 111.12(16) . .
O1 K1 O10 96.47(13) . 2_746
O1 K1 O5 169.59(13) . 1_646
O10 K1 O5 90.96(12) 2_746 1_646
O1 K1 O2 108.75(13) . 2_747
O10 K1 O2 72.02(11) 2_746 2_747
O5 K1 O2 80.46(11) 1_646 2_747
O1 K1 O7 87.32(12) . 2_746
O10 K1 O7 175.00(12) 2_746 2_746
O5 K1 O7 84.88(11) 1_646 2_746
O2 K1 O7 109.88(11) 2_747 2_746
O1 K1 O12 71.14(12) . .
O10 K1 O12 116.15(11) 2_746 .
O5 K1 O12 99.04(11) 1_646 .
O2 K1 O12 171.82(11) 2_747 .
O7 K1 O12 61.99(10) 2_746 .
O1 K1 O9 114.40(12) . 2_746
O10 K1 O9 56.10(10) 2_746 2_746
O5 K1 O9 64.17(11) 1_646 2_746
O2 K1 O9 114.03(11) 2_747 2_746
O7 K1 O9 119.32(11) 2_746 2_746
O12 K1 O9 72.60(11) . 2_746
O1 K1 O6 79.16(11) . 2_746
O10 K1 O6 128.54(12) 2_746 2_746
O5 K1 O6 101.86(11) 1_646 2_746
O2 K1 O6 61.70(11) 2_747 2_746
O7 K1 O6 55.33(11) 2_746 2_746
O12 K1 O6 110.68(11) . 2_746
O9 K1 O6 166.00(10) 2_746 2_746
O9 K2 O1 149.85(15) . 2_656
O9 K2 O5 71.99(13) . 2_645
O1 K2 O5 82.12(13) 2_656 2_645
O9 K2 O11 135.78(14) . 2_656
O1 K2 O11 74.23(12) 2_656 2_656
O5 K2 O11 137.58(15) 2_645 2_656
O9 K2 O4 72.04(12) . .
O1 K2 O4 138.01(12) 2_656 .
O5 K2 O4 134.70(14) 2_645 .
O11 K2 O4 64.49(9) 2_656 .
O9 K2 O12 70.65(12) . 2_756
O1 K2 O12 92.81(13) 2_656 2_756
O5 K2 O12 85.94(11) 2_645 2_756
O11 K2 O12 129.18(14) 2_656 2_756
O4 K2 O12 106.91(11) . 2_756
Mo1 O1 K1 128.8(2) . .
Mo1 O1 K2 127.2(2) . 2_646
K1 O1 K2 103.98(16) . 2_646
Mo1 O2 Li 132.0(3) . 1_556
Mo1 O2 K1 134.7(2) . 2_757
Li O2 K1 89.5(3) 1_556 2_757
Mo1 O3 Li 120.3(3) . 2_756
Mo1 O3 In 138.13(18) . 2_746
Li O3 In 100.9(3) 2_756 2_746
Mo1 O4 In 133.93(18) . 2_646
Mo1 O4 K2 127.31(14) . .
In O4 K2 98.50(11) 2_646 .
Mo2 O5 K1 114.14(18) . 1_464
Mo2 O5 K2 142.3(2) . 2_655
K1 O5 K2 91.48(13) 1_464 2_655
Mo2 O6 Li 147.5(4) . 2_755
Mo2 O6 K1 86.86(14) . 2_756
Li O6 K1 109.2(3) 2_755 2_756
Mo2 O7 In 145.7(2) . .
Mo2 O7 K1 98.81(14) . 2_756
In O7 K1 104.76(13) . 2_756
Mo2 O8 In 138.92(19) . 2_645
Mo2 O8 Li 123.9(3) . 2_655
In O8 Li 96.6(3) 2_645 2_655
Mo3 O9 K2 160.2(2) . .
Mo3 O9 K1 90.09(16) . 2_756
K2 O9 K1 86.35(12) . 2_756
Mo3 O10 Li 129.3(3) . .
Mo3 O10 K1 106.56(17) . 2_756
Li O10 K1 92.8(3) . 2_756
Mo3 O11 In 128.71(19) . 1_545
Mo3 O11 K2 118.86(17) . 2_646
In O11 K2 102.03(13) 1_545 2_646
Mo3 O12 In 126.47(19) . 2_746
Mo3 O12 K1 110.92(16) . .
In O12 K1 103.09(13) 2_746 .
Mo3 O12 K2 113.36(15) . 2_746
In O12 K2 113.19(12) 2_746 2_746
K1 O12 K2 78.17(9) . 2_746
O6 Li O10 100.7(4) 2_745 .
O6 Li O2 100.5(5) 2_745 1_554
O10 Li O2 105.0(5) . 1_554
O6 Li O3 86.7(4) 2_745 2_746
O10 Li O3 96.7(4) . 2_746
O2 Li O3 155.4(5) 1_554 2_746
O6 Li O8 161.7(5) 2_745 2_645
O10 Li O8 92.3(4) . 2_645
O2 Li O8 88.4(3) 1_554 2_645
O3 Li O8 79.0(4) 2_746 2_645

loop_
_geom_bond_atom_site_label_1
_geom_bond_atom_site_label_2
_geom_bond_distance
_geom_bond_site_symmetry_2
In O4 2.114(3) 2_656
In O7 2.123(3) .
In O8 2.144(3) 2_655
In O3 2.147(3) 2_756
In O12 2.156(4) 2_756
In O11 2.163(3) 1_565
Mo1 O1 1.725(4) .
Mo1 O2 1.748(4) .
Mo1 O3 1.792(3) .
Mo1 O4 1.801(3) .
Mo2 O5 1.720(4) .
Mo2 O6 1.736(4) .
Mo2 O7 1.775(4) .
Mo2 O8 1.799(3) .
Mo3 O9 1.723(4) .
Mo3 O10 1.739(4) .
Mo3 O11 1.796(4) .
Mo3 O12 1.800(3) .
K1 O1 2.651(4) .
K1 O10 2.700(4) 2_746
K1 O5 2.770(4) 1_646
K1 O2 2.780(4) 2_747
K1 O7 2.803(4) 2_746
K1 O12 2.826(4) .
K1 O9 3.163(4) 2_746
K1 O6 3.181(4) 2_746
K2 O9 2.611(4) .
K2 O1 2.686(4) 2_656
K2 O5 2.775(5) 2_645
K2 O11 2.778(4) 2_656
K2 O4 2.932(4) .
K2 O12 3.429(5) 2_756
O1 K2 2.686(4) 2_646
O2 Li 2.053(10) 1_556
O2 K1 2.780(4) 2_757
O3 Li 2.113(10) 2_756
O3 In 2.147(3) 2_746
O4 In 2.114(3) 2_646
O5 K1 2.770(4) 1_464
O5 K2 2.775(5) 2_655
O6 Li 2.005(10) 2_755
O6 K1 3.181(4) 2_756
O7 K1 2.803(4) 2_756
O8 In 2.144(3) 2_645
O8 Li 2.255(10) 2_655
O9 K1 3.163(4) 2_756
O10 Li 2.010(10) .
O10 K1 2.700(4) 2_756
O11 In 2.163(3) 1_545
O11 K2 2.778(4) 2_646
O12 In 2.156(4) 2_746
O12 K2 3.429(5) 2_746
Li O6 2.005(10) 2_745
Li O2 2.053(10) 1_554
Li O3 2.113(10) 2_746
Li O8 2.255(10) 2_645
